data_1510101
loop_
_publ_author_name
'Hoppe, R.'
'Wagner, G.'

_publ_section_title
;
 Oxydation intermetallischer Phasen: CsK2(AuO2) aus CsAu und K2O2
;
_journal_name_full 'Zeitschrift fuer Anorganische und Allgemeine Chemie'
_journal_page_first 41
_journal_page_last 49
_journal_paper_doi 10.1002/zaac.19875500706
_journal_volume 550
_journal_year 1987
_chemical_formula_sum 'Au Cs K2 O2'
_chemical_name_systematic 'Cs K2 Au O2'
_space_group_IT_number 62
_symmetry_space_group_name_Hall '-P 2ac 2n'
_symmetry_space_group_name_H-M 'P n m a'
_cell_angle_alpha 90
_cell_angle_beta 90
_cell_angle_gamma 90
_cell_formula_units_Z 4
_cell_length_a 12.565
_cell_length_b 7.273
_cell_length_c 6.279
_cell_volume 573.808
_citation_journal_id_ASTM ZAACAB
_cod_data_source_file gold_155.cif
_cod_data_source_block Au1Cs1K2O2
_cod_original_cell_volume 573.8079
_cod_original_formula_sum 'Au1 Cs1 K2 O2'
_cod_database_code 1510101

loop_
_symmetry_equiv_pos_as_xyz
x,y,z
-x+1/2,-y,z+1/2
x+1/2,-y+1/2,-z+1/2
-x,y+1/2,-z
-x,-y,-z
x-1/2,y,-z-1/2
-x-1/2,y-1/2,z-1/2
x,-y-1/2,z

loop_
_atom_site_label
_atom_site_type_symbol
_atom_site_fract_x
_atom_site_fract_y
_atom_site_fract_z
_atom_site_occupancy
_atom_site_U_iso_or_equiv
Cs1 Cs+1 0.4064 0.25 0.6809 1 0.0
Au1 Au+1 0.1233 0.25 0.171 1 0.0
O1 O-2 0.5144 0.25 0.0847 1 0.0
O2 O-2 0.7272 0.25 0.5793 1 0.0
K1 K+1 0.1391 0.0014 0.6394 1 0.0
